data_4135098
loop_
_publ_author_name
'Xia, Nan'
'Yuan, Jinyun'
'Liao, Lingwen'
'Zhang, Wenhao'
'Li, Jin'
'Deng, Haiteng'
'Yang, Jinlong'
'Wu, Zhikun'

_publ_section_title
;
 Structural Oscillation Revealed in Gold Nanoparticles.
;
_journal_name_full 'Journal of the American Chemical Society'
_journal_paper_doi 10.1021/jacs.0c02117
_journal_year 2020
_chemical_formula_moiety 'C120 H220 Au28 S20'
_chemical_formula_sum 'C120 H220 Au28 S20'
_chemical_formula_weight 7819.21
_space_group_crystal_system orthorhombic
_space_group_IT_number 68
_space_group_name_Hall '-C 2a 2ac'
_space_group_name_H-M_alt 'C c c a :2'
_atom_sites_solution_hydrogens geom
_audit_creation_date 2018-11-08
_audit_creation_method
;
Olex2 1.2
(compiled 2018.05.29 svn.r3508 for OlexSys, GUI svn.r5506)
;
_cell_angle_alpha 90
_cell_angle_beta 90
_cell_angle_gamma 90
_cell_formula_units_Z 4
_cell_length_a 34.0184(7)
_cell_length_b 26.2564(6)
_cell_length_c 21.7846(5)
_cell_measurement_reflns_used 9624
_cell_measurement_temperature 170.15
_cell_measurement_theta_max 54.93
_cell_measurement_theta_min 3.53
_cell_volume 19458.0(7)
_computing_cell_refinement 'SAINT v8.37A (Bruker, 2015)'
_computing_data_reduction 'SAINT v8.37A (Bruker, 2015)'
_computing_molecular_graphics 'Olex2 (Dolomanov et al., 2009)'
_computing_publication_material 'Olex2 (Dolomanov et al., 2009)'
_computing_structure_refinement 'ShelXL (Sheldrick, 2015)'
_computing_structure_solution 'SHELXT 2014/5 (Sheldrick, 2014)'
_diffrn_ambient_temperature 170.15
_diffrn_measured_fraction_theta_full 0.990
_diffrn_measured_fraction_theta_max 0.990
_diffrn_measurement_device_type 'Bruker APEX-II CCD'
_diffrn_measurement_method '\f and \w scans'
_diffrn_radiation_type GaK\a
_diffrn_radiation_wavelength 1.34139
_diffrn_reflns_av_R_equivalents 0.2125
_diffrn_reflns_av_unetI/netI 0.1076
_diffrn_reflns_Laue_measured_fraction_full 0.990
_diffrn_reflns_Laue_measured_fraction_max 0.990
_diffrn_reflns_limit_h_max 38
_diffrn_reflns_limit_h_min -40
_diffrn_reflns_limit_k_max 31
_diffrn_reflns_limit_k_min -31
_diffrn_reflns_limit_l_max 25
_diffrn_reflns_limit_l_min -24
_diffrn_reflns_number 80173
_diffrn_reflns_point_group_measured_fraction_full 0.990
_diffrn_reflns_point_group_measured_fraction_max 0.990
_diffrn_reflns_theta_full 52.981
_diffrn_reflns_theta_max 52.981
_diffrn_reflns_theta_min 3.530
_diffrn_standards_number 0
_exptl_absorpt_coefficient_mu 27.973
_exptl_absorpt_correction_T_max 0.7508
_exptl_absorpt_correction_T_min 0.2064
_exptl_absorpt_correction_type multi-scan
_exptl_absorpt_process_details
'SADABS-2016/2 (Bruker,2016/2) was used for absorption correction. wR2(int) was 0.1954 before and 0.1222 after correction. The Ratio of minimum to maximum transmission is 0.2749. The \l/2 correction factor is Not present.'
_exptl_crystal_colour colourless
_exptl_crystal_colour_primary colourless
_exptl_crystal_density_diffrn 2.669
_exptl_crystal_description prism
_exptl_crystal_F_000 13888
_exptl_crystal_size_max 0.12
_exptl_crystal_size_mid 0.05
_exptl_crystal_size_min 0.01
_platon_squeeze_details
;
TITL wmj18178_0C c c e      R = 0.10
CELL   34.0184   26.2564   21.7846     90.00     90.00     90.00
SPGR Ccca
# Solvent Accessible Volume =      5199
# Electrons Found in S.A.V. =      1528
# Note: Atoms in Void as Cxxx and Qxxx all others
Q101 0.614 0.242 0.165 !       6.21 eA-3
Q102 0.488 0.321 0.374 !       5.66 eA-3
Q103 0.386 0.250 0.250 !       5.62 eA-3
Q104 0.992 0.147 0.610 !       5.40 eA-3
Q105 0.031 0.250 0.516 !       5.30 eA-3
C106 0.230 0.148 0.328 !       5.15 eA-3
Q107 0.534 0.257 0.171 !       5.02 eA-3
Q108 0.485 0.188 0.095 !       4.61 eA-3
Q109 0.468 0.250 0.631 !       4.60 eA-3
Q110 0.076 0.141 0.446 !       4.57 eA-3
Q111 0.427 0.313 0.407 !       4.39 eA-3
Q112 0.427 0.343 0.103 !       4.27 eA-3
C113 0.756 0.007 0.430 !       4.02 eA-3
C114 0.745 0.329 0.754 !       3.95 eA-3
Q115 0.514 0.312 0.227 !       3.90 eA-3
Q116 0.486 0.157 0.935 !       3.89 eA-3
C117 0.795 0.179 0.157 !       3.86 eA-3
C118 0.802 0.414 0.422 !       3.80 eA-3
Q119 0.575 0.197 0.247 !       3.76 eA-3
Q120 0.576 0.328 0.227 !       3.71 eA-3
C121 0.807 0.039 0.384 !       3.67 eA-3
Q122 0.873 0.221 0.797 !       3.67 eA-3
Q123 0.398 0.285 0.279 !       3.54 eA-3
Q124 0.505 0.360 0.271 !       3.48 eA-3
Q125 0.450 0.227 0.326 !       3.41 eA-3
Q126 0.319 0.250 0.250 !       3.40 eA-3
Q127 0.472 0.233 0.376 !       3.33 eA-3
C128 0.243 0.406 0.152 !       3.32 eA-3
C129 0.250 0.500 0.336 !       3.31 eA-3
C130 0.807 0.157 0.144 !       3.25 eA-3
Q131 0.578 0.321 0.126 !       3.24 eA-3
Q132 0.906 0.280 0.624 !       3.20 eA-3
C133 0.710 0.023 0.938 !       3.19 eA-3
C134 0.245 0.500 0.884 !       3.17 eA-3
Q135 0.991 0.336 0.853 !       3.16 eA-3
Q136 0.445 0.217 0.281 !       3.16 eA-3
Q137 0.021 0.212 0.772 !       3.14 eA-3
C138 0.825 0.401 0.389 !       3.13 eA-3
Q139 0.932 0.157 0.640 !       3.12 eA-3
C140 0.771 0.080 0.123 !       3.12 eA-3
C141 0.186 0.142 0.388 !       3.11 eA-3
C142 0.233 0.500 0.901 !       3.04 eA-3
Q143 0.383 0.461 0.621 !       2.97 eA-3
C144 0.767 0.493 0.042 !       2.97 eA-3
Q145 0.342 0.454 0.164 !       2.95 eA-3
Q146 0.968 0.462 0.550 !       2.88 eA-3
Q147 0.061 0.173 0.393 !       2.87 eA-3
Q148 0.925 0.071 0.939 !       2.86 eA-3
Q149 0.603 0.284 0.274 !       2.84 eA-3
C150 0.716 0.452 0.674 !       2.83 eA-3
Q151 0.975 0.226 0.094 !       2.83 eA-3
Q152 0.623 0.204 0.187 !       2.82 eA-3
Q153 0.516 0.220 0.063 !       2.81 eA-3
Q154 0.494 0.288 0.338 !       2.74 eA-3
C155 0.289 0.164 0.749 !       2.73 eA-3
Q156 0.975 0.219 0.884 !       2.73 eA-3
Q157 0.132 0.203 0.851 !       2.71 eA-3
Q158 0.175 0.275 0.796 !       2.71 eA-3
Q159 0.052 0.273 0.633 !       2.71 eA-3
Q160 0.582 0.109 0.088 !       2.70 eA-3
C161 0.765 0.155 0.221 !       2.69 eA-3
C162 0.180 0.476 0.462 !       2.64 eA-3
Q163 0.479 0.155 0.237 !       2.63 eA-3
C164 0.708 0.486 0.625 !       2.62 eA-3
Q165 0.454 0.460 0.906 !       2.62 eA-3
Q166 0.019 0.337 0.009 !       2.61 eA-3
Q167 0.086 0.108 0.483 !       2.58 eA-3
Q168 0.057 0.218 0.726 !       2.57 eA-3
Q169 0.410 0.282 0.322 !       2.56 eA-3
Q170 0.141 0.054 0.033 !       2.55 eA-3
Q171 0.273 0.048 0.245 !       2.53 eA-3
C172 0.710 0.196 0.774 !       2.48 eA-3
Q173 0.476 0.275 0.439 !       2.47 eA-3
Q174 0.071 0.335 0.016 !       2.44 eA-3
Q175 0.503 0.444 0.345 !       2.43 eA-3
Q176 0.711 0.500 0.390 !       2.39 eA-3
Q177 0.862 0.107 0.530 !       2.37 eA-3
Q178 0.985 0.329 0.937 !       2.36 eA-3
C179 0.782 0.141 0.136 !       2.35 eA-3
Q180 0.511 0.493 0.179 !       2.34 eA-3
Q181 0.830 0.296 0.858 !       2.32 eA-3
Q182 0.995 0.100 0.382 !       2.31 eA-3
Q183 0.988 0.353 0.250 !       2.31 eA-3
Q184 0.497 0.110 0.562 !       2.30 eA-3
Q185 0.489 0.351 0.453 !       2.30 eA-3
Q186 0.083 0.196 0.501 !       2.29 eA-3
Q187 0.125 0.391 0.606 !       2.29 eA-3
Q188 0.710 0.282 0.204 !       2.29 eA-3
Q189 0.464 0.314 0.557 !       2.27 eA-3
Q190 0.010 0.368 0.563 !       2.25 eA-3
Q191 0.653 0.438 0.172 !       2.25 eA-3
Q192 0.619 0.461 0.445 !       2.24 eA-3
Q193 0.172 0.273 0.703 !       2.23 eA-3
Q194 0.038 0.352 0.210 !       2.21 eA-3
C195 0.731 0.155 0.200 !       2.21 eA-3
Q196 0.157 0.350 0.225 !       2.20 eA-3
Q197 0.467 0.313 0.111 !       2.20 eA-3
C198 0.236 0.141 0.231 !       2.20 eA-3
Q199 0.589 0.108 0.778 !       2.19 eA-3
;
_refine_diff_density_max 4.865
_refine_diff_density_min -4.242
_refine_diff_density_rms 0.552
_refine_ls_extinction_method none
_refine_ls_goodness_of_fit_ref 1.012
_refine_ls_hydrogen_treatment constr
_refine_ls_matrix_type full
_refine_ls_number_parameters 381
_refine_ls_number_reflns 8518
_refine_ls_number_restraints 365
_refine_ls_restrained_S_all 0.995
_refine_ls_R_factor_all 0.1112
_refine_ls_R_factor_gt 0.0879
_refine_ls_shift/su_max 0.001
_refine_ls_shift/su_mean 0.000
_refine_ls_structure_factor_coef Fsqd
_refine_ls_weighting_details 'w=1/[\s^2^(Fo^2^)+(0.1515P)^2^] where P=(Fo^2^+2Fc^2^)/3'
_refine_ls_weighting_scheme calc
_refine_ls_wR_factor_gt 0.2179
_refine_ls_wR_factor_ref 0.2368
_reflns_Friedel_coverage 0.000
_reflns_number_gt 5999
_reflns_number_total 8518
_reflns_threshold_expression 'I > 2\s(I)'
_cod_data_source_file ja0c02117_si_002.cif
_cod_data_source_block wmj18178_0m_sq
_cod_original_sg_symbol_Hall '-C 2b 2bc'
_cod_original_sg_symbol_H-M 'C c c e'
_cod_database_code 4135098
_shelx_shelxl_version_number 2018/3
_shelx_space_group_comment
;
The symmetry employed for this shelxl refinement is uniquely defined
by the following loop, which should always be used as a source of
symmetry information in preference to the above space-group names.
They are only intended as comments.
;
_shelx_estimated_absorpt_t_max 0.767
_shelx_estimated_absorpt_t_min 0.134
_olex2_refinement_description
;
1. Fixed Uiso
 At 1.2 times of:
  All C(H) groups, All C(H,H) groups
2. Restrained distances
 C30-C25 = C26-C27 = C28-C29
 1.5 with sigma of 0.01
 C25-C26 = C27-C28 = C29-C30
 1.5 with sigma of 0.01
3. Rigid body (RIGU) restrains
 All non-hydrogen atoms
 with sigma for 1-2 distances of 0.001 and sigma for 1-3 distances of 0.001
4.a Ternary CH refined with riding coordinates:
 C1(H1), C7(H7), C13(H13), C19(H19), C25(H25)
4.b Secondary CH2 refined with riding coordinates:
 C2(H2A,H2B), C3(H3A,H3B), C4(H4A,H4B), C5(H5A,H5B), C6(H6A,H6B), C8(H8A,H8B),
 C9(H9A,H9B), C10(H10A,H10B), C11(H11A,H11B), C12(H12A,H12B), C14(H14A,H14B),
 C15(H15A,H15B), C16(H16A,H16B), C17(H17A,H17B), C18(H18A,H18B), C20(H20A,H20B),
  C21(H21A,H21B), C22(H22A,H22B), C23(H23A,H23B), C24(H24A,H24B), C26(H26A,
 H26B), C27(H27A,H27B), C28(H28A,H28B), C29(H29A,H29B), C30(H30A,H30B)
;
_platon_squeeze_void_probe_radius 1.20
_olex2_submission_special_instructions 'No special instructions were received'

loop_
_space_group_symop_operation_xyz
'x, y, z'
'-x, -y+1/2, z'
'x, -y+1/2, -z+1/2'
'-x, y, -z+1/2'
'x+1/2, y+1/2, z'
'-x+1/2, -y+1, z'
'x+1/2, -y+1, -z+1/2'
'-x+1/2, y+1/2, -z+1/2'
'-x, -y, -z'
'x, y-1/2, -z'
'-x, y-1/2, z-1/2'
'x, -y, z-1/2'
'-x+1/2, -y+1/2, -z'
'x+1/2, y, -z'
'-x+1/2, y, z-1/2'
'x+1/2, -y+1/2, z-1/2'

loop_
_atom_site_label
_atom_site_type_symbol
_atom_site_fract_x
_atom_site_fract_y
_atom_site_fract_z
_atom_site_U_iso_or_equiv
_atom_site_adp_type
_atom_site_occupancy
_atom_site_site_symmetry_order
_atom_site_calc_flag
_atom_site_refinement_flags_posn
_atom_site_refinement_flags_adp
_atom_site_refinement_flags_occupancy
_atom_site_disorder_assembly
_atom_site_disorder_group
Au1 Au 0.54296(2) 0.31932(3) 0.23152(4) 0.0296(2) Uani 1 1 d . U . . .
Au2 Au 0.500000 0.250000 0.16817(5) 0.0285(3) Uani 1 2 d S TU P . .
Au3 Au 0.57981(2) 0.24192(3) 0.16974(4) 0.0296(2) Uani 1 1 d . U . . .
Au4 Au 0.65029(3) 0.250000 0.250000 0.0369(3) Uani 1 2 d S TU P . .
Au5 Au 0.45998(2) 0.34746(3) 0.11166(4) 0.0338(3) Uani 1 1 d . U . . .
Au6 Au 0.500000 0.250000 0.01400(5) 0.0323(3) Uani 1 2 d S TU P . .
Au7 Au 0.54458(2) 0.31683(3) 0.10435(4) 0.0310(2) Uani 1 1 d . U . . .
Au8 Au 0.54275(2) 0.35138(3) -0.05417(4) 0.0396(3) Uani 1 1 d . U . . .
Au9 Au 0.500000 0.250000 -0.14073(6) 0.0491(4) Uani 1 2 d S TU P . .
S1 S 0.54587(13) 0.39089(18) 0.2963(2) 0.0364(11) Uani 1 1 d . U . . .
S2 S 0.64705(13) 0.22097(19) 0.1507(2) 0.0366(11) Uani 1 1 d . U . . .
S3 S 0.45901(12) 0.32000(18) 0.0112(2) 0.0345(11) Uani 1 1 d . U . . .
S4 S 0.57633(16) 0.3684(2) 0.0329(3) 0.0515(14) Uani 1 1 d . U . . .
S5 S 0.51009(16) 0.3364(2) -0.1448(3) 0.0506(13) Uani 1 1 d . U . . .
C1 C 0.5980(7) 0.4075(9) 0.3026(12) 0.063(5) Uani 1 1 d . U . . .
H1 H 0.611548 0.377138 0.320476 0.076 Uiso 1 1 calc R . . . .
C2 C 0.6183(8) 0.4190(11) 0.2405(12) 0.078(6) Uani 1 1 d . U . . .
H2A H 0.618154 0.387650 0.215199 0.094 Uiso 1 1 calc R . . . .
H2B H 0.602947 0.445199 0.218456 0.094 Uiso 1 1 calc R . . . .
C3 C 0.6599(8) 0.4371(11) 0.2470(13) 0.083(7) Uani 1 1 d . U . . .
H3A H 0.667964 0.454515 0.208679 0.100 Uiso 1 1 calc R . . . .
H3B H 0.677413 0.407409 0.252907 0.100 Uiso 1 1 calc R . . . .
C4 C 0.6652(8) 0.4751(11) 0.3029(14) 0.089(7) Uani 1 1 d . U . . .
H4A H 0.693818 0.478219 0.310642 0.107 Uiso 1 1 calc R . . . .
H4B H 0.655986 0.508947 0.289126 0.107 Uiso 1 1 calc R . . . .
C5 C 0.6478(8) 0.4655(13) 0.3581(15) 0.098(8) Uani 1 1 d . U . . .
H5A H 0.650624 0.495829 0.384753 0.117 Uiso 1 1 calc R . . . .
H5B H 0.661459 0.436783 0.378258 0.117 Uiso 1 1 calc R . . . .
C6 C 0.6017(7) 0.4518(11) 0.3516(13) 0.080(6) Uani 1 1 d . U . . .
H6A H 0.590986 0.440575 0.391694 0.096 Uiso 1 1 calc R . . . .
H6B H 0.586711 0.482099 0.337915 0.096 Uiso 1 1 calc R . . . .
C7 C 0.6688(5) 0.2732(8) 0.1061(9) 0.041(4) Uani 1 1 d . U . . .
H7 H 0.655558 0.273002 0.065135 0.049 Uiso 1 1 calc R . . . .
C8 C 0.6634(6) 0.3243(8) 0.1315(10) 0.047(4) Uani 1 1 d . U . . .
H8A H 0.675293 0.326142 0.172967 0.057 Uiso 1 1 calc R . . . .
H8B H 0.635000 0.331889 0.135360 0.057 Uiso 1 1 calc R . . . .
C9 C 0.6833(6) 0.3644(9) 0.0885(11) 0.055(4) Uani 1 1 d . U . . .
H9A H 0.668774 0.365595 0.049156 0.066 Uiso 1 1 calc R . . . .
H9B H 0.681321 0.398470 0.107784 0.066 Uiso 1 1 calc R . . . .
C10 C 0.7248(6) 0.3531(8) 0.0760(11) 0.058(5) Uani 1 1 d . U . . .
H10A H 0.740179 0.356090 0.114466 0.070 Uiso 1 1 calc R . . . .
H10B H 0.735331 0.378107 0.046237 0.070 Uiso 1 1 calc R . . . .
C11 C 0.7291(6) 0.2979(8) 0.0494(10) 0.053(4) Uani 1 1 d . U . . .
H11A H 0.715809 0.295427 0.009117 0.064 Uiso 1 1 calc R . . . .
H11B H 0.757230 0.289335 0.043837 0.064 Uiso 1 1 calc R . . . .
C12 C 0.7102(6) 0.2617(9) 0.0951(12) 0.058(5) Uani 1 1 d . U . . .
H12A H 0.712550 0.226435 0.079473 0.069 Uiso 1 1 calc R . . . .
H12B H 0.724690 0.263607 0.134496 0.069 Uiso 1 1 calc R . . . .
C13 C 0.4092(5) 0.3012(7) -0.0023(9) 0.043(4) Uani 1 1 d . U . . .
H13 H 0.401119 0.274222 0.027485 0.051 Uiso 1 1 calc R . . . .
C14 C 0.3815(6) 0.3483(7) 0.0028(10) 0.047(4) Uani 1 1 d . U . . .
H14A H 0.380651 0.359446 0.046233 0.056 Uiso 1 1 calc R . . . .
H14B H 0.392772 0.376539 -0.021562 0.056 Uiso 1 1 calc R . . . .
C15 C 0.3398(6) 0.3388(10) -0.0188(11) 0.059(5) Uani 1 1 d . U . . .
H15A H 0.326837 0.314450 0.009316 0.071 Uiso 1 1 calc R . . . .
H15B H 0.324883 0.371169 -0.017604 0.071 Uiso 1 1 calc R . . . .
C16 C 0.3393(8) 0.3180(11) -0.0825(12) 0.079(6) Uani 1 1 d . U . . .
H16A H 0.349366 0.343942 -0.111450 0.095 Uiso 1 1 calc R . . . .
H16B H 0.311884 0.309769 -0.094375 0.095 Uiso 1 1 calc R . . . .
C17 C 0.3644(7) 0.2702(10) -0.0866(12) 0.065(5) Uani 1 1 d . U . . .
H17A H 0.353622 0.243305 -0.059632 0.078 Uiso 1 1 calc R . . . .
H17B H 0.364677 0.257220 -0.129320 0.078 Uiso 1 1 calc R . . . .
C18 C 0.4031(6) 0.2830(9) -0.0680(10) 0.055(4) Uani 1 1 d . U . . .
H18A H 0.412944 0.309922 -0.095839 0.066 Uiso 1 1 calc R . . . .
H18B H 0.419957 0.252657 -0.074287 0.066 Uiso 1 1 calc R . . . .
C19 C 0.5493(7) 0.3466(10) -0.2067(12) 0.063(5) Uani 1 1 d . U . . .
H19 H 0.537069 0.336549 -0.246674 0.076 Uiso 1 1 calc R . . . .
C20 C 0.5840(6) 0.3143(9) -0.1987(10) 0.055(4) Uani 1 1 d . U . . .
H20A H 0.576201 0.277940 -0.198846 0.067 Uiso 1 1 calc R . . . .
H20B H 0.596752 0.321833 -0.158864 0.067 Uiso 1 1 calc R . . . .
C21 C 0.6124(8) 0.3243(10) -0.2503(10) 0.063(5) Uani 1 1 d . U . . .
H21A H 0.601542 0.310359 -0.288987 0.076 Uiso 1 1 calc R . . . .
H21B H 0.637550 0.306796 -0.241794 0.076 Uiso 1 1 calc R . . . .
C22 C 0.6202(9) 0.3833(11) -0.2583(13) 0.086(7) Uani 1 1 d . U . . .
H22A H 0.634587 0.396278 -0.222067 0.103 Uiso 1 1 calc R . . . .
H22B H 0.636775 0.388995 -0.294986 0.103 Uiso 1 1 calc R . . . .
C23 C 0.5851(9) 0.4103(11) -0.2648(13) 0.086(6) Uani 1 1 d . U . . .
H23A H 0.571778 0.399131 -0.302926 0.104 Uiso 1 1 calc R . . . .
H23B H 0.591085 0.446994 -0.268918 0.104 Uiso 1 1 calc R . . . .
C24 C 0.5570(8) 0.4026(9) -0.2103(12) 0.071(5) Uani 1 1 d . U . . .
H24A H 0.569267 0.414911 -0.171851 0.086 Uiso 1 1 calc R . . . .
H24B H 0.532209 0.421498 -0.217030 0.086 Uiso 1 1 calc R . . . .
C25 C 0.5513(12) 0.4387(12) 0.0519(13) 0.139(9) Uani 1 1 d D U . . .
H25 H 0.523878 0.442899 0.036221 0.167 Uiso 1 1 calc R . . . .
C26 C 0.5815(12) 0.4700(10) 0.0185(17) 0.157(12) Uani 1 1 d D U . . .
H26A H 0.606000 0.449784 0.019507 0.189 Uiso 1 1 calc R . . . .
H26B H 0.572896 0.470622 -0.024954 0.189 Uiso 1 1 calc R . . . .
C27 C 0.5934(10) 0.5236(10) 0.033(2) 0.172(14) Uani 1 1 d D U . . .
H27A H 0.614758 0.525451 0.064029 0.206 Uiso 1 1 calc R . . . .
H27B H 0.600177 0.543783 -0.003545 0.206 Uiso 1 1 calc R . . . .
C28 C 0.5540(11) 0.5368(13) 0.0592(19) 0.156(13) Uani 1 1 d D U . . .
H28A H 0.535005 0.538766 0.024908 0.187 Uiso 1 1 calc R . . . .
H28B H 0.555763 0.571204 0.077654 0.187 Uiso 1 1 calc R . . . .
C29 C 0.5378(10) 0.5011(10) 0.1067(18) 0.139(10) Uani 1 1 d D U . . .
H29A H 0.509911 0.494977 0.095889 0.166 Uiso 1 1 calc R . . . .
H29B H 0.537786 0.519750 0.146208 0.166 Uiso 1 1 calc R . . . .
C30 C 0.5561(12) 0.4500(11) 0.1185(14) 0.130(10) Uani 1 1 d D U . . .
H30A H 0.583798 0.451679 0.132255 0.156 Uiso 1 1 calc R . . . .
H30B H 0.540331 0.427710 0.145711 0.156 Uiso 1 1 calc R . . . .

loop_
_atom_site_aniso_label
_atom_site_aniso_U_11
_atom_site_aniso_U_22
_atom_site_aniso_U_33
_atom_site_aniso_U_23
_atom_site_aniso_U_13
_atom_site_aniso_U_12
Au1 0.0219(4) 0.0266(5) 0.0403(5) -0.0022(3) -0.0028(3) -0.0016(3)
Au2 0.0143(6) 0.0265(6) 0.0448(7) 0.000 0.000 -0.0040(4)
Au3 0.0149(4) 0.0284(4) 0.0456(5) 0.0010(3) 0.0010(3) -0.0011(3)
Au4 0.0167(5) 0.0461(7) 0.0478(7) 0.0025(6) 0.000 0.000
Au5 0.0215(4) 0.0294(5) 0.0506(6) 0.0032(4) 0.0013(3) -0.0016(3)
Au6 0.0204(6) 0.0328(7) 0.0437(7) 0.000 0.000 -0.0027(4)
Au7 0.0213(4) 0.0300(5) 0.0416(5) 0.0044(3) -0.0011(3) -0.0042(3)
Au8 0.0352(5) 0.0401(5) 0.0435(6) 0.0018(4) 0.0025(4) -0.0087(4)
Au9 0.0387(8) 0.0613(9) 0.0474(8) 0.000 0.000 -0.0164(6)
S1 0.035(3) 0.030(2) 0.044(3) -0.007(2) -0.008(2) -0.0063(19)
S2 0.016(2) 0.043(3) 0.051(3) 0.000(2) 0.006(2) 0.002(2)
S3 0.024(2) 0.034(3) 0.046(3) 0.002(2) -0.0006(19) -0.0026(18)
S4 0.052(3) 0.056(3) 0.046(3) 0.000(3) -0.001(2) -0.031(3)
S5 0.042(3) 0.059(3) 0.051(3) 0.004(3) 0.000(2) -0.016(3)
C1 0.045(9) 0.062(10) 0.083(10) -0.007(8) -0.001(6) -0.011(6)
C2 0.064(10) 0.076(16) 0.094(10) -0.007(9) 0.014(7) -0.023(9)
C3 0.061(9) 0.072(15) 0.115(13) -0.018(11) 0.021(9) -0.019(9)
C4 0.059(11) 0.084(14) 0.125(14) -0.028(11) 0.015(9) -0.018(11)
C5 0.061(10) 0.12(2) 0.115(13) -0.036(11) 0.007(8) -0.036(11)
C6 0.058(9) 0.081(13) 0.100(11) -0.024(11) 0.005(9) -0.026(9)
C7 0.019(6) 0.056(6) 0.049(9) 0.001(6) -0.010(5) -0.004(5)
C8 0.030(7) 0.056(6) 0.055(10) 0.001(6) -0.013(6) 0.000(5)
C9 0.036(7) 0.058(7) 0.071(12) 0.001(8) -0.008(7) -0.009(6)
C10 0.033(7) 0.066(7) 0.077(13) -0.006(8) -0.011(7) -0.013(6)
C11 0.030(8) 0.062(7) 0.068(11) 0.001(6) -0.002(7) -0.013(6)
C12 0.023(6) 0.066(7) 0.083(13) 0.014(8) 0.005(7) 0.002(6)
C13 0.037(7) 0.034(7) 0.058(8) 0.013(6) -0.001(5) -0.010(5)
C14 0.037(7) 0.041(7) 0.063(9) 0.018(7) 0.001(6) -0.005(5)
C15 0.037(6) 0.071(12) 0.070(10) 0.006(9) -0.001(7) -0.003(6)
C16 0.056(9) 0.103(13) 0.078(10) -0.010(9) -0.011(8) 0.002(9)
C17 0.044(8) 0.086(11) 0.065(10) -0.009(9) -0.001(7) -0.016(6)
C18 0.048(8) 0.053(10) 0.064(8) 0.002(7) -0.005(6) -0.016(7)
C19 0.062(8) 0.073(8) 0.054(11) -0.013(7) 0.007(7) -0.025(6)
C20 0.058(8) 0.074(9) 0.034(9) -0.014(7) 0.007(7) -0.027(7)
C21 0.074(10) 0.071(9) 0.046(10) -0.016(8) 0.020(9) -0.030(7)
C22 0.101(12) 0.073(10) 0.083(16) -0.005(9) 0.034(11) -0.030(7)
C23 0.101(12) 0.064(11) 0.094(14) -0.013(9) 0.024(11) -0.034(8)
C24 0.070(11) 0.074(8) 0.070(12) -0.011(8) -0.003(9) -0.028(7)
C25 0.24(2) 0.069(12) 0.114(15) 0.001(11) 0.071(15) -0.048(13)
C26 0.25(3) 0.059(11) 0.161(19) 0.007(13) 0.10(2) -0.038(12)
C27 0.17(2) 0.057(12) 0.28(4) -0.012(17) 0.10(2) -0.019(12)
C28 0.15(2) 0.073(13) 0.24(3) 0.008(15) 0.07(2) -0.015(14)
C29 0.16(2) 0.066(11) 0.19(2) -0.020(12) 0.052(19) -0.033(13)
C30 0.19(3) 0.083(13) 0.122(14) -0.018(12) 0.063(16) -0.010(15)

loop_
_atom_type_symbol
_atom_type_description
_atom_type_scat_dispersion_real
_atom_type_scat_dispersion_imag
_atom_type_scat_source
C C 0.0148 0.0070 'International Tables Vol C Tables 4.2.6.8 and 6.1.1.4'
H H 0.0000 0.0000 'International Tables Vol C Tables 4.2.6.8 and 6.1.1.4'
Au Au -5.1040 5.8603 'International Tables Vol C Tables 4.2.6.8 and 6.1.1.4'
S S 0.2924 0.4247 'International Tables Vol C Tables 4.2.6.8 and 6.1.1.4'

loop_
_geom_angle_atom_site_label_1
_geom_angle_atom_site_label_2
_geom_angle_atom_site_label_3
_geom_angle
_geom_angle_site_symmetry_1
_geom_angle_site_symmetry_3
_geom_angle_publ_flag
Au1 Au1 Au2 51.53(2) 4_655 3 ?
Au2 Au1 Au1 67.39(2) . 4_655 ?
Au2 Au1 Au2 73.71(4) . 3 ?
Au2 Au1 Au3 103.49(3) . 3 ?
Au2 Au1 Au3 59.93(2) . . ?
Au2 Au1 Au7 59.08(3) . . ?
Au3 Au1 Au1 102.43(4) 3 4_655 ?
Au3 Au1 Au1 124.85(3) . 4_655 ?
Au3 Au1 Au2 52.31(2) 3 3 ?
Au3 Au1 Au2 97.05(3) . 3 ?
Au3 Au1 Au3 76.15(3) . 3 ?
Au3 Au1 Au7 58.84(3) . . ?
Au7 Au1 Au1 106.54(4) . 4_655 ?
Au7 Au1 Au2 132.75(3) . 3 ?
Au7 Au1 Au3 134.76(3) . 3 ?
S1 Au1 Au1 83.18(11) . 4_655 ?
S1 Au1 Au2 149.81(12) . . ?
S1 Au1 Au2 93.65(13) . 3 ?
S1 Au1 Au3 150.18(12) . . ?
S1 Au1 Au3 88.85(13) . 3 ?
S1 Au1 Au7 128.16(13) . . ?
Au1 Au2 Au1 61.08(3) 2_655 3 ?
Au1 Au2 Au1 77.76(3) . 3 ?
Au1 Au2 Au1 118.81(5) . 2_655 ?
Au1 Au2 Au1 93.78(4) 4_655 3 ?
Au1 Au2 Au1 77.76(3) 2_655 4_655 ?
Au1 Au2 Au1 61.08(3) . 4_655 ?
Au1 Au2 Au3 60.57(2) . . ?
Au1 Au2 Au3 118.59(3) . 2_655 ?
Au1 Au2 Au3 118.60(3) 2_655 . ?
Au1 Au2 Au3 60.57(2) 2_655 2_655 ?
Au1 Au2 Au5 120.75(2) . 2_655 ?
Au1 Au2 Au5 83.49(2) . . ?
Au1 Au2 Au5 83.49(2) 2_655 2_655 ?
Au1 Au2 Au5 120.76(2) 2_655 . ?
Au1 Au2 Au6 133.11(2) 3 . ?
Au1 Au2 Au6 120.59(3) . . ?
Au1 Au2 Au6 120.59(3) 2_655 . ?
Au1 Au2 Au6 133.11(2) 4_655 . ?
Au3 Au2 Au1 59.43(2) . 3 ?
Au3 Au2 Au1 119.43(3) . 4_655 ?
Au3 Au2 Au1 119.43(3) 2_655 3 ?
Au3 Au2 Au1 59.43(2) 2_655 4_655 ?
Au3 Au2 Au3 178.56(6) . 2_655 ?
Au3 Au2 Au5 60.70(2) 2_655 . ?
Au3 Au2 Au5 119.94(3) 2_655 2_655 ?
Au3 Au2 Au5 60.70(2) . 2_655 ?
Au3 Au2 Au5 119.94(3) . . ?
Au3 Au2 Au6 90.72(3) 2_655 . ?
Au3 Au2 Au6 90.72(3) . . ?
Au5 Au2 Au1 66.86(2) 2_655 3 ?
Au5 Au2 Au1 66.86(2) . 4_655 ?
Au5 Au2 Au1 158.02(4) 2_655 4_655 ?
Au5 Au2 Au1 158.02(4) . 3 ?
Au5 Au2 Au5 133.98(5) 2_655 . ?
Au5 Au2 Au6 66.99(2) 2_655 . ?
Au5 Au2 Au6 66.99(2) . . ?
Au7 Au2 Au1 117.67(2) . 3 ?
Au7 Au2 Au1 61.57(3) . . ?
Au7 Au2 Au1 103.79(2) 2_655 3 ?
Au7 Au2 Au1 103.79(2) . 4_655 ?
Au7 Au2 Au1 178.18(2) 2_655 . ?
Au7 Au2 Au1 117.68(2) 2_655 4_655 ?
Au7 Au2 Au1 178.18(2) . 2_655 ?
Au7 Au2 Au1 61.57(3) 2_655 2_655 ?
Au7 Au2 Au3 59.86(2) . . ?
Au7 Au2 Au3 59.86(2) 2_655 2_655 ?
Au7 Au2 Au3 121.00(3) 2_655 . ?
Au7 Au2 Au3 121.00(3) . 2_655 ?
Au7 Au2 Au5 94.81(3) 2_655 . ?
Au7 Au2 Au5 60.93(2) 2_655 2_655 ?
Au7 Au2 Au5 60.93(2) . . ?
Au7 Au2 Au5 94.81(3) . 2_655 ?
Au7 Au2 Au6 59.06(3) 2_655 . ?
Au7 Au2 Au6 59.06(3) . . ?
Au7 Au2 Au7 118.11(5) . 2_655 ?
Au1 Au3 Au1 81.51(3) . 3 ?
Au1 Au3 Au4 91.56(3) . . ?
Au1 Au3 Au4 87.31(3) 3 . ?
Au1 Au3 Au5 71.92(3) 3 2_655 ?
Au1 Au3 Au5 125.63(3) . 2_655 ?
Au2 Au3 Au1 59.50(3) . . ?
Au2 Au3 Au1 68.26(3) . 3 ?
Au2 Au3 Au4 143.63(4) . . ?
Au2 Au3 Au5 66.70(2) . 2_655 ?
Au4 Au3 Au5 132.03(3) . 2_655 ?
Au7 Au3 Au1 126.05(3) . 3 ?
Au7 Au3 Au1 61.15(3) . . ?
Au7 Au3 Au2 59.71(3) . . ?
Au7 Au3 Au4 127.89(3) . . ?
Au7 Au3 Au5 98.46(3) . 2_655 ?
S2 Au3 Au1 133.96(13) . . ?
S2 Au3 Au1 113.96(13) . 3 ?
S2 Au3 Au2 165.99(13) . . ?
S2 Au3 Au4 49.22(12) . . ?
S2 Au3 Au5 100.32(12) . 2_655 ?
S2 Au3 Au7 119.98(13) . . ?
Au3 Au4 Au3 72.60(4) 3 . ?
S2 Au4 Au3 51.98(11) . . ?
S2 Au4 Au3 122.59(11) 3 . ?
S2 Au4 Au3 51.97(11) 3 3 ?
S2 Au4 Au3 122.59(11) . 3 ?
S2 Au4 S2 174.5(2) . 3 ?
Au3 Au5 Au2 52.59(2) 2_655 . ?
Au3 Au5 Au7 104.30(3) 2_655 . ?
Au7 Au5 Au2 52.17(2) . . ?
S1 Au5 Au2 95.68(12) 4_655 . ?
S1 Au5 Au3 88.93(12) 4_655 2_655 ?
S1 Au5 Au7 105.14(11) 4_655 . ?
S3 Au5 Au2 97.09(12) . . ?
S3 Au5 Au3 98.62(12) . 2_655 ?
S3 Au5 Au7 83.06(11) . . ?
S3 Au5 S1 167.23(17) . 4_655 ?
Au2 Au6 Au8 116.09(2) . . ?
Au2 Au6 Au8 116.09(2) . 2_655 ?
Au2 Au6 Au9 180.0 . . ?
Au7 Au6 Au2 49.68(2) 2_655 . ?
Au7 Au6 Au2 49.68(2) . . ?
Au7 Au6 Au7 99.36(4) 2_655 . ?
Au7 Au6 Au8 67.37(2) 2_655 2_655 ?
Au7 Au6 Au8 162.53(4) 2_655 . ?
Au7 Au6 Au8 67.37(2) . . ?
Au7 Au6 Au8 162.53(4) . 2_655 ?
Au7 Au6 Au9 130.32(2) . . ?
Au7 Au6 Au9 130.32(2) 2_655 . ?
Au8 Au6 Au8 127.83(5) 2_655 . ?
Au9 Au6 Au8 63.91(2) . . ?
Au9 Au6 Au8 63.91(2) . 2_655 ?
S3 Au6 Au2 91.54(13) . . ?
S3 Au6 Au2 91.54(13) 2_655 . ?
S3 Au6 Au7 81.91(12) 2_655 2_655 ?
S3 Au6 Au7 100.11(12) 2_655 . ?
S3 Au6 Au7 81.91(12) . . ?
S3 Au6 Au7 100.11(12) . 2_655 ?
S3 Au6 Au8 67.71(11) 2_655 2_655 ?
S3 Au6 Au8 110.84(11) . 2_655 ?
S3 Au6 Au8 67.71(11) . . ?
S3 Au6 Au8 110.83(11) 2_655 . ?
S3 Au6 Au9 88.46(13) 2_655 . ?
S3 Au6 Au9 88.46(13) . . ?
S3 Au6 S3 176.9(3) . 2_655 ?
Au1 Au7 Au5 85.48(3) . . ?
Au1 Au7 Au6 130.57(3) . . ?
Au2 Au7 Au1 59.35(3) . . ?
Au2 Au7 Au3 60.43(2) . . ?
Au2 Au7 Au5 66.90(2) . . ?
Au2 Au7 Au6 71.26(3) . . ?
Au3 Au7 Au1 60.01(3) . . ?
Au3 Au7 Au5 126.36(4) . . ?
Au3 Au7 Au6 98.17(3) . . ?
Au5 Au7 Au6 73.14(2) . . ?
S4 Au7 Au1 131.57(13) . . ?
S4 Au7 Au2 168.85(14) . . ?
S4 Au7 Au3 124.65(15) . . ?
S4 Au7 Au5 108.99(15) . . ?
S4 Au7 Au6 97.71(13) . . ?
S4 Au8 Au6 90.25(13) . . ?
S4 Au8 S5 177.7(2) . . ?
S5 Au8 Au6 91.97(14) . . ?
S5 Au9 Au6 92.23(14) . . ?
S5 Au9 Au6 92.23(14) 2_655 . ?
S5 Au9 S5 175.5(3) 2_655 . ?
Au5 S1 Au1 97.04(18) 4_655 . ?
C1 S1 Au1 106.0(8) . . ?
C1 S1 Au5 97.8(9) . 4_655 ?
Au4 S2 Au3 78.80(15) . . ?
C7 S2 Au3 107.8(6) . . ?
C7 S2 Au4 103.3(7) . . ?
Au5 S3 Au6 102.41(19) . . ?
C13 S3 Au5 104.8(7) . . ?
C13 S3 Au6 110.9(7) . . ?
Au8 S4 Au7 102.22(19) . . ?
C25 S4 Au7 101.2(7) . . ?
C25 S4 Au8 97.8(11) . . ?
Au9 S5 Au8 102.0(2) . . ?
C19 S5 Au8 104.1(8) . . ?
C19 S5 Au9 105.7(8) . . ?
C2 C1 S1 114.5(18) . . ?
C2 C1 C6 114(2) . . ?
C6 C1 S1 107.6(16) . . ?
C3 C2 C1 114(2) . . ?
C2 C3 C4 112(2) . . ?
C5 C4 C3 121(3) . . ?
C4 C5 C6 113(3) . . ?
C1 C6 C5 107(2) . . ?
C8 C7 S2 115.8(15) . . ?
C12 C7 S2 108.7(15) . . ?
C12 C7 C8 111.9(17) . . ?
C7 C8 C9 109.7(18) . . ?
C10 C9 C8 113.0(18) . . ?
C9 C10 C11 110.2(17) . . ?
C12 C11 C10 107.3(19) . . ?
C7 C12 C11 112.7(18) . . ?
C14 C13 S3 110.1(13) . . ?
C18 C13 S3 111.6(14) . . ?
C18 C13 C14 103.6(17) . . ?
C15 C14 C13 114.5(18) . . ?
C16 C15 C14 111.2(19) . . ?
C15 C16 C17 110(2) . . ?
C18 C17 C16 108(2) . . ?
C17 C18 C13 118(2) . . ?
C20 C19 S5 113.4(17) . . ?
C20 C19 C24 116(2) . . ?
C24 C19 S5 107.3(17) . . ?
C19 C20 C21 109(2) . . ?
C20 C21 C22 111(2) . . ?
C23 C22 C21 111(2) . . ?
C22 C23 C24 113(3) . . ?
C19 C24 C23 106(2) . . ?
C26 C25 S4 96(2) . . ?
C30 C25 S4 109(2) . . ?
C30 C25 C26 107(3) . . ?
C27 C26 C25 126(3) . . ?
C28 C27 C26 93(3) . . ?
C27 C28 C29 116(3) . . ?
C28 C29 C30 122(3) . . ?
C25 C30 C29 88(3) . . ?

loop_
_geom_bond_atom_site_label_1
_geom_bond_atom_site_label_2
_geom_bond_distance
_geom_bond_site_symmetry_2
_geom_bond_publ_flag
Au1 Au1 3.0315(14) 4_655 ?
Au1 Au2 2.7115(9) . ?
Au1 Au2 3.1972(11) 3 ?
Au1 Au3 2.7409(11) . ?
Au1 Au3 2.9638(11) 3 ?
Au1 Au7 2.7717(12) . ?
Au1 S1 2.353(5) . ?
Au2 Au3 2.7236(8) 2_655 ?
Au2 Au3 2.7236(8) . ?
Au2 Au5 3.1491(9) 2_655 ?
Au2 Au5 3.1491(9) . ?
Au2 Au6 3.3586(15) . ?
Au2 Au7 2.7041(9) . ?
Au2 Au7 2.7041(9) 2_655 ?
Au3 Au4 2.9749(12) . ?
Au3 Au5 2.9901(11) 2_655 ?
Au3 Au7 2.7081(11) . ?
Au3 S2 2.389(4) . ?
Au4 S2 2.297(5) 3 ?
Au4 S2 2.297(5) . ?
Au5 Au7 2.9925(10) . ?
Au5 S1 2.314(5) 4_655 ?
Au5 S3 2.305(5) . ?
Au6 Au7 3.0418(11) . ?
Au6 Au7 3.0418(11) 2_655 ?
Au6 Au8 3.3773(10) . ?
Au6 Au8 3.3772(10) 2_655 ?
Au6 Au9 3.3707(17) . ?
Au6 S3 2.308(5) . ?
Au6 S3 2.308(5) 2_655 ?
Au7 S4 2.328(5) . ?
Au8 S4 2.259(5) . ?
Au8 S5 2.300(6) . ?
Au9 S5 2.295(6) 2_655 ?
Au9 S5 2.295(6) . ?
S1 C1 1.83(2) . ?
S2 C7 1.84(2) . ?
S3 C13 1.789(19) . ?
S4 C25 2.07(4) . ?
S5 C19 1.92(2) . ?
C1 C2 1.55(3) . ?
C1 C6 1.58(3) . ?
C2 C3 1.50(3) . ?
C3 C4 1.58(3) . ?
C4 C5 1.36(4) . ?
C5 C6 1.62(3) . ?
C7 C8 1.46(3) . ?
C7 C12 1.46(2) . ?
C8 C9 1.56(3) . ?
C9 C10 1.47(3) . ?
C10 C11 1.57(3) . ?
C11 C12 1.52(3) . ?
C13 C14 1.56(3) . ?
C13 C18 1.52(3) . ?
C14 C15 1.51(3) . ?
C15 C16 1.49(3) . ?
C16 C17 1.52(4) . ?
C17 C18 1.42(3) . ?
C19 C20 1.47(3) . ?
C19 C24 1.50(3) . ?
C20 C21 1.50(3) . ?
C21 C22 1.58(4) . ?
C22 C23 1.39(4) . ?
C23 C24 1.54(3) . ?
C25 C26 1.502(10) . ?
C25 C30 1.491(10) . ?
C26 C27 1.498(10) . ?
C27 C28 1.494(10) . ?
C28 C29 1.500(10) . ?
C29 C30 1.503(10) . ?

loop_
_geom_torsion_atom_site_label_1
_geom_torsion_atom_site_label_2
_geom_torsion_atom_site_label_3
_geom_torsion_atom_site_label_4
_geom_torsion
_geom_torsion_site_symmetry_1
_geom_torsion_site_symmetry_2
_geom_torsion_site_symmetry_3
_geom_torsion_site_symmetry_4
_geom_torsion_publ_flag
Au1 S1 C1 C2 58(2) . . . . ?
Au1 S1 C1 C6 -174.0(17) . . . . ?
Au3 S2 C7 C8 51.9(15) . . . . ?
Au3 S2 C7 C12 178.7(14) . . . . ?
Au4 S2 C7 C8 -30.5(15) . . . . ?
Au4 S2 C7 C12 96.4(16) . . . . ?
Au5 S1 C1 C2 157.6(18) 4_655 . . . ?
Au5 S1 C1 C6 -74.3(19) 4_655 . . . ?
Au5 S3 C13 C14 64.2(14) . . . . ?
Au5 S3 C13 C18 178.7(13) . . . . ?
Au6 S3 C13 C14 174.0(12) . . . . ?
Au6 S3 C13 C18 -71.5(15) . . . . ?
S1 C1 C2 C3 174.7(19) . . . . ?
S1 C1 C6 C5 179(2) . . . . ?
S2 C7 C8 C9 -179.8(12) . . . . ?
S2 C7 C12 C11 170.1(16) . . . . ?
S3 C13 C14 C15 169.6(15) . . . . ?
S3 C13 C18 C17 -175.7(18) . . . . ?
S4 C25 C26 C27 -151(4) . . . . ?
S4 C25 C30 C29 176(2) . . . . ?
S5 C19 C20 C21 178.6(15) . . . . ?
S5 C19 C24 C23 -174.0(19) . . . . ?
C1 C2 C3 C4 -40(3) . . . . ?
C2 C1 C6 C5 -53(3) . . . . ?
C2 C3 C4 C5 43(4) . . . . ?
C3 C4 C5 C6 -49(4) . . . . ?
C4 C5 C6 C1 52(4) . . . . ?
C6 C1 C2 C3 50(3) . . . . ?
C7 C8 C9 C10 -54(2) . . . . ?
C8 C7 C12 C11 -61(3) . . . . ?
C8 C9 C10 C11 55(3) . . . . ?
C9 C10 C11 C12 -56(2) . . . . ?
C10 C11 C12 C7 59(3) . . . . ?
C12 C7 C8 C9 55(2) . . . . ?
C13 C14 C15 C16 -54(3) . . . . ?
C14 C13 C18 C17 -57(2) . . . . ?
C14 C15 C16 C17 55(3) . . . . ?
C15 C16 C17 C18 -58(3) . . . . ?
C16 C17 C18 C13 63(3) . . . . ?
C18 C13 C14 C15 50(2) . . . . ?
C19 C20 C21 C22 50(3) . . . . ?
C20 C19 C24 C23 58(3) . . . . ?
C20 C21 C22 C23 -54(3) . . . . ?
C21 C22 C23 C24 58(3) . . . . ?
C22 C23 C24 C19 -59(3) . . . . ?
C24 C19 C20 C21 -57(3) . . . . ?
C25 C26 C27 C28 -29(6) . . . . ?
C26 C25 C30 C29 73(3) . . . . ?
C26 C27 C28 C29 51(5) . . . . ?
C27 C28 C29 C30 -12(6) . . . . ?
C28 C29 C30 C25 -55(4) . . . . ?
C30 C25 C26 C27 -39(6) . . . . ?

loop_
_platon_squeeze_void_nr
_platon_squeeze_void_average_x
_platon_squeeze_void_average_y
_platon_squeeze_void_average_z
_platon_squeeze_void_volume
_platon_squeeze_void_count_electrons
_platon_squeeze_void_content
1 0.000 -0.009 0.250 18 1 ' '
2 0.000 0.008 0.750 18 1 ' '
3 0.250 0.014 0.039 2536 761 ' '
4 0.500 0.008 0.250 18 1 ' '
5 0.500 -0.008 0.750 18 1 ' '
6 0.750 -0.057 0.448 2536 761 ' '
7 0.000 0.492 0.750 18 1 ' '
8 0.500 0.491 0.250 18 1 ' '
9 0.000 0.508 0.250 18 1 ' '
10 0.500 0.508 0.750 18 1 ' '
